data_4034289
loop_
_publ_author_name
'Angyal, Anik\'o'
'Demj\'en, Andr\'as'
'Harmat, Veronika'
'W\"olfling, J\'anos'
'Pusk\'as, L\'aszl\'o G'
'Kanizsai, Iv\'an'

_publ_contact_author 'Veronika Harmat'
_publ_section_title
;
 1,3-Dipolar Cycloaddition of Isatin-Derived Azomethine Ylides with 2
 H-Azirines: Stereoselective Synthesis of
 1,3-Diazaspiro[bicyclo[3.1.0]hexane]oxindoles.
;
_journal_issue 7
_journal_name_full 'The Journal of organic chemistry'
_journal_page_first 4273
_journal_page_last 4281
_journal_paper_doi 10.1021/acs.joc.9b00242
_journal_volume 84
_journal_year 2019
_chemical_absolute_configuration ad
_chemical_formula_moiety 'C21 H21 N3 O3'
_chemical_formula_sum 'C21 H21 N3 O3'
_chemical_formula_weight 363.41
_space_group_crystal_system orthorhombic
_space_group_IT_number 19
_space_group_name_Hall 'P 2ac 2ab'
_space_group_name_H-M_alt 'P 21 21 21'
_atom_sites_solution_hydrogens mixed
_atom_sites_solution_primary direct
_audit_creation_date 2019-01-14
_audit_creation_method
;
Olex2 1.2
(compiled 2018.05.29 svn.r3508 for OlexSys, GUI svn.r5506)
;
_cell_angle_alpha 90
_cell_angle_beta 90
_cell_angle_gamma 90
_cell_formula_units_Z 4
_cell_length_a 9.75667(10)
_cell_length_b 13.67134(11)
_cell_length_c 14.32506(12)
_cell_measurement_reflns_used 17886
_cell_measurement_temperature 299.18(10)
_cell_measurement_theta_max 74.6410
_cell_measurement_theta_min 3.0290
_cell_volume 1910.77(3)
_computing_cell_refinement 'CrysAlisPro 1.171.40.14e (Rigaku OD, 2018)'
_computing_data_collection 'CrysAlisPro 1.171.40.14e (Rigaku OD, 2018)'
_computing_data_reduction 'CrysAlisPro 1.171.40.14e (Rigaku OD, 2018)'
_computing_molecular_graphics 'Olex2 (Dolomanov et al., 2009)'
_computing_publication_material 'Olex2 (Dolomanov et al., 2009)'
_computing_structure_refinement 'ShelXL (Sheldrick, 2015)'
_computing_structure_solution 'ShelXS (Sheldrick, 2008)'
_diffrn_ambient_temperature 299.18(10)
_diffrn_detector 'CCD plate'
_diffrn_detector_type HyPix
_diffrn_measured_fraction_theta_full 0.991
_diffrn_measured_fraction_theta_max 0.976
_diffrn_measurement_device 'four-circle diffractometer'
_diffrn_measurement_device_type 'XtaLAB Synergy R, HyPix'
_diffrn_measurement_method '\w scans'
_diffrn_radiation_monochromator mirror
_diffrn_radiation_type CuK\a
_diffrn_radiation_wavelength 1.54184
_diffrn_reflns_av_R_equivalents 0.0192
_diffrn_reflns_av_unetI/netI 0.0098
_diffrn_reflns_Laue_measured_fraction_full 0.991
_diffrn_reflns_Laue_measured_fraction_max 0.976
_diffrn_reflns_limit_h_max 10
_diffrn_reflns_limit_h_min -11
_diffrn_reflns_limit_k_max 16
_diffrn_reflns_limit_k_min -16
_diffrn_reflns_limit_l_max 17
_diffrn_reflns_limit_l_min -17
_diffrn_reflns_number 21399
_diffrn_reflns_point_group_measured_fraction_full 0.993
_diffrn_reflns_point_group_measured_fraction_max 0.979
_diffrn_reflns_theta_full 67.684
_diffrn_reflns_theta_max 75.450
_diffrn_reflns_theta_min 6.476
_diffrn_source 'Rotating-anode X-ray tube'
_diffrn_source_type 'PhotonJet R (Cu) X-ray Source'
_exptl_absorpt_coefficient_mu 0.698
_exptl_absorpt_correction_T_max 1.000
_exptl_absorpt_correction_T_min 0.180
_exptl_absorpt_correction_type gaussian
_exptl_absorpt_process_details
;
CrysAlisPro 1.171.40.14e (Rigaku Oxford Diffraction, 2018)
Numerical absorption correction based on gaussian integration over
			a multifaceted crystal model
Empirical absorption correction using spherical harmonics,
 implemented in SCALE3 ABSPACK scaling algorithm.
;
_exptl_crystal_colour colourless
_exptl_crystal_density_diffrn 1.263
_exptl_crystal_description prism
_exptl_crystal_F_000 768
_exptl_crystal_size_max 0.821
_exptl_crystal_size_mid 0.573
_exptl_crystal_size_min 0.306
_refine_diff_density_max 0.154
_refine_diff_density_min -0.163
_refine_diff_density_rms 0.029
_refine_ls_abs_structure_details
;
 Refined as an inversion twin.
;
_refine_ls_abs_structure_Flack 0.2(2)
_refine_ls_extinction_method none
_refine_ls_goodness_of_fit_ref 1.062
_refine_ls_hydrogen_treatment mixed
_refine_ls_matrix_type full
_refine_ls_number_parameters 253
_refine_ls_number_reflns 3820
_refine_ls_number_restraints 0
_refine_ls_restrained_S_all 1.062
_refine_ls_R_factor_all 0.0317
_refine_ls_R_factor_gt 0.0311
_refine_ls_shift/su_max 0.000
_refine_ls_shift/su_mean 0.000
_refine_ls_structure_factor_coef Fsqd
_refine_ls_weighting_details 'w=1/[\s^2^(Fo^2^)+(0.0492P)^2^+0.2068P] where P=(Fo^2^+2Fc^2^)/3'
_refine_ls_weighting_scheme calc
_refine_ls_wR_factor_gt 0.0820
_refine_ls_wR_factor_ref 0.0833
_reflns_Friedel_coverage 0.759
_reflns_Friedel_fraction_full 0.996
_reflns_Friedel_fraction_max 0.982
_reflns_number_gt 3763
_reflns_number_total 3820
_reflns_threshold_expression 'I > 2\s(I)'
_cod_data_source_file jo9b00242_si_001.cif
_cod_data_source_block sio201
_cod_database_code 4034289
_shelx_shelxl_version_number 2014/7
_shelx_space_group_comment
;
The symmetry employed for this shelxl refinement is uniquely defined
by the following loop, which should always be used as a source of
symmetry information in preference to the above space-group names.
They are only intended as comments.
;
_olex2_refinement_description
;
1. Twinned data refinement
 Scales: 0.8(2)
 0.2(2)
2. Fixed Uiso
 At 1.2 times of:
  All C(H) groups, All C(H,H) groups, All N(H) groups
 At 1.5 times of:
  All C(H,H,H) groups
3.a Ternary CH refined with riding coordinates:
 C11(H11)
3.b Secondary CH2 refined with riding coordinates:
 C20(H20A,H20B)
3.c Aromatic/amide H refined with riding coordinates:
 C3(H3A), C2(H2), N1(H1), C6(H6), C19(H19), C15(H15), C1(H1A), C16(H16),
 C18(H18), C17(H17)
3.d Idealised Me refined as rotating group:
 C12(H12A,H12B,H12C), C21(H21A,H21B,H21C)
;
_olex2_submission_special_instructions 'No special instructions were received'

loop_
_space_group_symop_operation_xyz
'x, y, z'
'-x+1/2, -y, z+1/2'
'x+1/2, -y+1/2, -z'
'-x, y+1/2, -z+1/2'

loop_
_atom_site_label
_atom_site_type_symbol
_atom_site_fract_x
_atom_site_fract_y
_atom_site_fract_z
_atom_site_U_iso_or_equiv
_atom_site_adp_type
_atom_site_occupancy
_atom_site_site_symmetry_order
_atom_site_calc_flag
_atom_site_refinement_flags_posn
C5 C 0.12438(17) 0.01278(11) 0.10058(11) 0.0346(3) Uani 1 1 d .
O1 O 0.00697(16) 0.08468(11) 0.32601(9) 0.0564(4) Uani 1 1 d .
N2 N 0.09992(13) 0.27322(9) 0.17991(9) 0.0320(3) Uani 1 1 d .
C11 C 0.11204(16) 0.25378(11) 0.07835(10) 0.0326(3) Uani 1 1 d .
H11 H 0.2009 0.2285 0.0575 0.039 Uiso 1 1 calc R
C10 C 0.21815(16) 0.23338(11) 0.23387(11) 0.0331(3) Uani 1 1 d .
H10 H 0.183(2) 0.2341(14) 0.2962(14) 0.040 Uiso 1 1 d R
O3 O 0.12483(16) 0.40772(10) 0.01395(11) 0.0602(4) Uani 1 1 d .
C7 C 0.03978(17) 0.04510(12) 0.25357(11) 0.0384(3) Uani 1 1 d .
N3 N 0.24425(14) 0.13306(9) 0.20222(10) 0.0333(3) Uani 1 1 d .
H3 H 0.304(2) 0.1308(14) 0.1546(15) 0.040 Uiso 1 1 d R
C8 C 0.11128(15) 0.09575(10) 0.16954(10) 0.0317(3) Uani 1 1 d .
C3 C 0.0753(2) -0.16088(12) 0.09679(16) 0.0541(5) Uani 1 1 d .
H3A H 0.0404 -0.2170 0.1247 0.065 Uiso 1 1 calc R
C2 C 0.1316(3) -0.16307(14) 0.00809(17) 0.0639(6) Uani 1 1 d .
H2 H 0.1344 -0.2222 -0.0240 0.077 Uiso 1 1 calc R
C12 C -0.12344(18) 0.18212(16) 0.13604(16) 0.0516(4) Uani 1 1 d .
H12A H -0.1562 0.1550 0.1937 0.077 Uiso 1 1 calc GR
H12B H -0.1524 0.1415 0.0851 0.077 Uiso 1 1 calc GR
H12C H -0.1600 0.2468 0.1281 0.077 Uiso 1 1 calc GR
N1 N 0.02450(17) -0.05072(10) 0.23131(11) 0.0454(4) Uani 1 1 d .
H1 H -0.0111 -0.0935 0.2680 0.054 Uiso 1 1 calc R
C6 C 0.1801(2) 0.00933(13) 0.01269(13) 0.0477(4) Uani 1 1 d .
H6 H 0.2149 0.0655 -0.0152 0.057 Uiso 1 1 calc R
C19 C 0.3451(2) 0.38931(14) 0.19442(15) 0.0555(5) Uani 1 1 d .
H19 H 0.2651 0.4151 0.1692 0.067 Uiso 1 1 calc R
C9 C 0.03063(16) 0.18688(11) 0.13795(11) 0.0323(3) Uani 1 1 d .
C13 C 0.04775(18) 0.32930(12) 0.01638(11) 0.0391(3) Uani 1 1 d .
C14 C 0.34524(18) 0.29559(12) 0.23072(12) 0.0384(3) Uani 1 1 d .
C15 C 0.4662(2) 0.25940(16) 0.26898(15) 0.0531(4) Uani 1 1 d .
H15 H 0.4680 0.1967 0.2941 0.064 Uiso 1 1 calc R
C20 C 0.0830(3) 0.48840(17) -0.04581(19) 0.0723(7) Uani 1 1 d .
H20A H -0.0045 0.5144 -0.0254 0.087 Uiso 1 1 calc R
H20B H 0.0740 0.4664 -0.1099 0.087 Uiso 1 1 calc R
C1 C 0.1836(3) -0.08039(15) -0.03411(15) 0.0616(6) Uani 1 1 d .
H1A H 0.2210 -0.0843 -0.0937 0.074 Uiso 1 1 calc R
C16 C 0.5839(2) 0.3160(2) 0.2699(2) 0.0724(7) Uani 1 1 d .
H16 H 0.6644 0.2909 0.2951 0.087 Uiso 1 1 calc R
O2 O -0.0561(2) 0.32005(13) -0.02667(14) 0.0821(6) Uani 1 1 d .
C4 C 0.07331(18) -0.07191(12) 0.14190(12) 0.0390(4) Uani 1 1 d .
C18 C 0.4641(3) 0.44501(19) 0.1955(2) 0.0779(8) Uani 1 1 d .
H18 H 0.4635 0.5075 0.1699 0.094 Uiso 1 1 calc R
C17 C 0.5822(3) 0.4090(2) 0.2338(2) 0.0793(8) Uani 1 1 d .
H17 H 0.6610 0.4474 0.2354 0.095 Uiso 1 1 calc R
C21 C 0.1896(4) 0.56357(17) -0.0388(2) 0.0952(11) Uani 1 1 d .
H21A H 0.1642 0.6191 -0.0759 0.143 Uiso 1 1 calc GR
H21B H 0.2750 0.5376 -0.0611 0.143 Uiso 1 1 calc GR
H21C H 0.1995 0.5832 0.0252 0.143 Uiso 1 1 calc GR

loop_
_atom_site_aniso_label
_atom_site_aniso_U_11
_atom_site_aniso_U_22
_atom_site_aniso_U_33
_atom_site_aniso_U_23
_atom_site_aniso_U_13
_atom_site_aniso_U_12
C5 0.0406(8) 0.0259(7) 0.0373(7) -0.0010(6) -0.0012(6) 0.0005(6)
O1 0.0745(9) 0.0548(7) 0.0399(6) -0.0026(6) 0.0170(6) -0.0110(7)
N2 0.0360(6) 0.0265(6) 0.0335(6) -0.0028(5) 0.0008(5) 0.0007(5)
C11 0.0364(7) 0.0282(7) 0.0332(7) -0.0001(6) 0.0000(6) 0.0031(6)
C10 0.0383(8) 0.0291(7) 0.0318(7) -0.0002(6) -0.0002(6) -0.0004(6)
O3 0.0632(8) 0.0425(7) 0.0749(9) 0.0277(7) -0.0098(7) -0.0013(6)
C7 0.0419(8) 0.0362(7) 0.0371(8) 0.0035(6) 0.0043(7) -0.0053(6)
N3 0.0340(6) 0.0270(6) 0.0387(7) 0.0020(5) 0.0002(6) 0.0007(5)
C8 0.0353(7) 0.0260(7) 0.0337(7) 0.0006(6) 0.0030(6) -0.0016(6)
C3 0.0690(13) 0.0271(7) 0.0662(12) -0.0007(8) -0.0050(10) -0.0055(8)
C2 0.0926(17) 0.0338(9) 0.0653(13) -0.0147(8) -0.0041(12) 0.0045(10)
C12 0.0330(8) 0.0557(11) 0.0660(12) 0.0026(9) -0.0019(8) -0.0018(8)
N1 0.0571(9) 0.0341(7) 0.0448(7) 0.0082(6) 0.0063(7) -0.0109(6)
C6 0.0653(11) 0.0360(8) 0.0419(9) -0.0025(7) 0.0092(8) -0.0016(8)
C19 0.0625(12) 0.0420(9) 0.0622(12) 0.0029(9) -0.0086(10) -0.0163(9)
C9 0.0331(7) 0.0280(6) 0.0358(7) -0.0012(6) 0.0004(6) -0.0004(6)
C13 0.0453(9) 0.0353(7) 0.0366(8) 0.0017(6) -0.0023(7) 0.0067(7)
C14 0.0412(8) 0.0381(8) 0.0359(7) -0.0062(6) -0.0010(7) -0.0067(7)
C15 0.0435(9) 0.0583(11) 0.0574(10) -0.0022(9) -0.0081(8) -0.0047(9)
C20 0.0904(17) 0.0517(12) 0.0749(14) 0.0340(11) 0.0049(13) 0.0179(12)
C1 0.0892(16) 0.0465(10) 0.0492(10) -0.0122(8) 0.0101(11) 0.0054(10)
C16 0.0438(11) 0.0936(18) 0.0799(15) -0.0143(15) -0.0105(11) -0.0113(12)
O2 0.0870(12) 0.0654(9) 0.0939(13) 0.0246(9) -0.0513(11) -0.0076(9)
C4 0.0428(8) 0.0293(7) 0.0451(8) 0.0035(6) -0.0039(7) -0.0024(6)
C18 0.0868(18) 0.0580(13) 0.0889(17) 0.0031(12) -0.0041(15) -0.0368(13)
C17 0.0605(14) 0.0868(18) 0.0905(17) -0.0163(15) 0.0011(13) -0.0393(13)
C21 0.144(3) 0.0394(12) 0.102(2) 0.0227(13) 0.031(2) 0.0016(14)

loop_
_atom_type_symbol
_atom_type_description
_atom_type_scat_dispersion_real
_atom_type_scat_dispersion_imag
_atom_type_scat_source
C C 0.0181 0.0091 'International Tables Vol C Tables 4.2.6.8 and 6.1.1.4'
H H 0.0000 0.0000 'International Tables Vol C Tables 4.2.6.8 and 6.1.1.4'
N N 0.0311 0.0180 'International Tables Vol C Tables 4.2.6.8 and 6.1.1.4'
O O 0.0492 0.0322 'International Tables Vol C Tables 4.2.6.8 and 6.1.1.4'

loop_
_geom_angle_atom_site_label_1
_geom_angle_atom_site_label_2
_geom_angle_atom_site_label_3
_geom_angle
C6 C5 C8 131.28(14)
C6 C5 C4 120.22(15)
C4 C5 C8 108.44(14)
C11 N2 C10 112.40(11)
C11 N2 C9 59.85(10)
C9 N2 C10 105.74(11)
N2 C11 C13 115.08(12)
C9 C11 N2 60.20(9)
C9 C11 C13 122.81(14)
N2 C10 C14 114.55(13)
N3 C10 N2 108.39(12)
N3 C10 C14 112.10(13)
C13 O3 C20 118.38(17)
O1 C7 C8 125.61(15)
O1 C7 N1 127.07(16)
N1 C7 C8 107.31(13)
C10 N3 C8 105.64(12)
C5 C8 C7 102.13(12)
C5 C8 C9 117.29(13)
N3 C8 C5 113.22(12)
N3 C8 C7 107.70(12)
N3 C8 C9 105.27(11)
C9 C8 C7 111.00(12)
C4 C3 C2 117.08(17)
C1 C2 C3 122.05(17)
C7 N1 C4 112.23(14)
C5 C6 C1 118.66(17)
C14 C19 C18 120.2(2)
N2 C9 C8 106.90(12)
N2 C9 C12 119.72(15)
C11 C9 N2 59.96(9)
C11 C9 C8 113.22(12)
C11 C9 C12 123.48(15)
C12 C9 C8 118.71(14)
O3 C13 C11 109.83(14)
O2 C13 C11 126.05(17)
O2 C13 O3 124.10(16)
C19 C14 C10 122.30(17)
C19 C14 C15 118.56(17)
C15 C14 C10 119.09(15)
C16 C15 C14 120.5(2)
O3 C20 C21 107.0(2)
C2 C1 C6 120.01(19)
C17 C16 C15 120.3(2)
C5 C4 N1 109.84(14)
C3 C4 C5 121.98(17)
C3 C4 N1 128.18(16)
C17 C18 C19 120.8(2)
C18 C17 C16 119.6(2)

loop_
_geom_bond_atom_site_label_1
_geom_bond_atom_site_label_2
_geom_bond_distance
C5 C8 1.510(2)
C5 C6 1.372(2)
C5 C4 1.393(2)
O1 C7 1.213(2)
N2 C11 1.4836(18)
N2 C10 1.492(2)
N2 C9 1.4872(19)
C11 C9 1.482(2)
C11 C13 1.499(2)
C10 N3 1.4667(19)
C10 C14 1.504(2)
O3 C13 1.310(2)
O3 C20 1.455(2)
C7 C8 1.554(2)
C7 N1 1.356(2)
N3 C8 1.471(2)
C8 C9 1.541(2)
C3 C2 1.385(3)
C3 C4 1.378(2)
C2 C1 1.379(3)
C12 C9 1.505(2)
N1 C4 1.397(2)
C6 C1 1.398(3)
C19 C14 1.383(3)
C19 C18 1.389(3)
C13 O2 1.193(2)
C14 C15 1.392(3)
C15 C16 1.384(3)
C20 C21 1.465(4)
C16 C17 1.373(4)
C18 C17 1.368(4)

loop_
_twin_individual_id
_twin_individual_mass_fraction_refined
1 0.8(2)
2 0.2(2)
